data_7116022
loop_
_publ_author_name
'Yuan-Yuan Zhu'
'Ting-Ting Yin'
'Shang-Da Jiang'
'Anne-Laure Barra'
'Wolfgang Wernsdorfer'
'Petr Neugebauer'
'Raphael Marx'
'Maria Dorfel'
'Bing-Wu Wang'
'Zong-Quan Wu'
'Joris van Slageren'
'Song Gao'

_publ_section_title
;
 The solvent effect in an axially symmetric FeIII4 single-molecule magnet
;
_journal_name_full Chem.Commun.
_journal_page_first 15090
_journal_paper_doi 10.1039/C4cc07580C
_journal_volume 50
_journal_year 2014
_chemical_absolute_configuration ad
_chemical_compound_source no
_chemical_formula_moiety 'C90 H72 Fe4 N12 O24'
_chemical_formula_sum 'C90 H72 Fe4 N12 O24'
_chemical_formula_weight 1929.00
_chemical_name_systematic Fe4-NO2(R)
_space_group_IT_number 155
_symmetry_cell_setting trigonal
_symmetry_space_group_name_Hall 'R 3 2"'
_symmetry_space_group_name_H-M 'R 3 2 :H'
_atom_sites_solution_hydrogens geom
_atom_sites_solution_primary direct
_atom_sites_solution_secondary difmap
_audit_creation_method SHELXL-97
_cell_angle_alpha 90.00
_cell_angle_beta 90.00
_cell_angle_gamma 120.00
_cell_formula_units_Z 3
_cell_length_a 29.7005(17)
_cell_length_b 29.7005(17)
_cell_length_c 13.7937(8)
_cell_measurement_reflns_used 5421
_cell_measurement_temperature 100(2)
_cell_measurement_theta_max 28.33
_cell_measurement_theta_min 1.68
_cell_volume 10537.5(10)
_computing_cell_refinement 'Bruker APEXII Software Suite, 2008'
_computing_data_collection 'Bruker APEXII Software Suite, 2008'
_computing_data_reduction 'Bruker APEXII Software Suite, 2008'
_computing_molecular_graphics 'SHELXTL-plus, XP (Sheldrick, 1991)'
_computing_structure_refinement 'SHELXL-97 (Sheldrick, 1997)'
_computing_structure_solution 'SHELXS-97 (Sheldrick, 1990)'
_diffrn_ambient_temperature 100(2)
_diffrn_measured_fraction_theta_full 0.998
_diffrn_measured_fraction_theta_max 0.998
_diffrn_measurement_device_type 'Bruker Kappa APEXII Duo'
_diffrn_measurement_method 'Omega + Phi Scans'
_diffrn_radiation_monochromator Triumph
_diffrn_radiation_source 'fine-focus sealed tube'
_diffrn_radiation_type MoK\a
_diffrn_radiation_wavelength 0.71073
_diffrn_reflns_av_R_equivalents 0.0656
_diffrn_reflns_av_sigmaI/netI 0.0374
_diffrn_reflns_limit_h_max 39
_diffrn_reflns_limit_h_min -39
_diffrn_reflns_limit_k_max 37
_diffrn_reflns_limit_k_min -39
_diffrn_reflns_limit_l_max 18
_diffrn_reflns_limit_l_min -18
_diffrn_reflns_number 41624
_diffrn_reflns_theta_full 28.33
_diffrn_reflns_theta_max 28.33
_diffrn_reflns_theta_min 1.68
_diffrn_standards_decay_% 0
_diffrn_standards_interval_count 0
_diffrn_standards_number 0
_exptl_absorpt_coefficient_mu 0.457
_exptl_absorpt_correction_T_max 0.7457
_exptl_absorpt_correction_T_min 0.6788
_exptl_absorpt_correction_type multi-scan
_exptl_absorpt_process_details 'Blessing, 1995'
_exptl_crystal_colour red
_exptl_crystal_density_diffrn 0.912
_exptl_crystal_density_method 'not measured'
_exptl_crystal_description prism
_exptl_crystal_F_000 2976
_exptl_crystal_preparation 'Magnetic properties'
_exptl_crystal_recrystallization_method 'Re-crystallisation from solvent: DMA'
_exptl_crystal_size_max 0.60
_exptl_crystal_size_mid 0.42
_exptl_crystal_size_min 0.34
_platon_squeeze_details
;
The disordered solvent molecules cannot be modeled and were treated 
by SQUEEZE,PLATON.
There are total 1338e per unit cell were accumulated which corresponds 
to 446e per formula(C90H72Fe4N12O24). The 446e might come from solvent DMA molecules (calculated number is about 9) and were not included in the formula.
;
_refine_diff_density_max 0.397
_refine_diff_density_min -0.732
_refine_diff_density_rms 0.068
_refine_ls_abs_structure_details 'Flack H D (1983), Acta Cryst. A39, 876-881'
_refine_ls_abs_structure_Flack 0.084(17)
_refine_ls_extinction_method none
_refine_ls_goodness_of_fit_ref 1.056
_refine_ls_hydrogen_treatment constr
_refine_ls_matrix_type full
_refine_ls_number_parameters 197
_refine_ls_number_reflns 5850
_refine_ls_number_restraints 0
_refine_ls_restrained_S_all 1.056
_refine_ls_R_factor_all 0.0485
_refine_ls_R_factor_gt 0.0448
_refine_ls_shift/su_max 0.000
_refine_ls_shift/su_mean 0.000
_refine_ls_structure_factor_coef Fsqd
_refine_ls_weighting_details 'calc w=1/[\s^2^(Fo^2^)+(0.0657P)^2^+17.8434P] where P=(Fo^2^+2Fc^2^)/3'
_refine_ls_weighting_scheme calc
_refine_ls_wR_factor_gt 0.1167
_refine_ls_wR_factor_ref 0.1185
_reflns_number_gt 5421
_reflns_number_total 5850
_reflns_threshold_expression >2sigma(I)
_cod_data_source_file c4cc07580c2.cif
_cod_data_source_block 1R
_cod_original_sg_symbol_H-M 'R 3 2'
_cod_database_code 7116022

loop_
_symmetry_equiv_pos_as_xyz
'x, y, z'
'-y, x-y, z'
'-x+y, -x, z'
'y, x, -z'
'x-y, -y, -z'
'-x, -x+y, -z'
'x+2/3, y+1/3, z+1/3'
'-y+2/3, x-y+1/3, z+1/3'
'-x+y+2/3, -x+1/3, z+1/3'
'y+2/3, x+1/3, -z+1/3'
'x-y+2/3, -y+1/3, -z+1/3'
'-x+2/3, -x+y+1/3, -z+1/3'
'x+1/3, y+2/3, z+2/3'
'-y+1/3, x-y+2/3, z+2/3'
'-x+y+1/3, -x+2/3, z+2/3'
'y+1/3, x+2/3, -z+2/3'
'x-y+1/3, -y+2/3, -z+2/3'
'-x+1/3, -x+y+2/3, -z+2/3'

loop_
_atom_site_label
_atom_site_type_symbol
_atom_site_fract_x
_atom_site_fract_y
_atom_site_fract_z
_atom_site_U_iso_or_equiv
_atom_site_adp_type
_atom_site_occupancy
_atom_site_symmetry_multiplicity
_atom_site_calc_flag
_atom_site_refinement_flags
Fe1 Fe 0.0000 0.0000 0.5000 0.01292(17) Uani 1 6 d S
Fe2 Fe 0.107939(15) 0.0000 0.5000 0.01417(11) Uani 1 2 d S
C1 C 0.20362(9) 0.06865(10) 0.38700(17) 0.0175(5) Uani 1 1 d .
C2 C 0.23747(11) 0.07244(12) 0.3092(2) 0.0293(6) Uani 1 1 d .
H2 H 0.2296 0.0420 0.2734 0.035 Uiso 1 1 calc R
C3 C 0.28016(11) 0.11785(11) 0.2853(2) 0.0273(6) Uani 1 1 d .
H3 H 0.3019 0.1190 0.2338 0.033 Uiso 1 1 calc R
C4 C 0.29225(11) 0.16344(11) 0.33707(18) 0.0242(5) Uani 1 1 d .
C5 C 0.26121(10) 0.16228(10) 0.41038(18) 0.0196(5) Uani 1 1 d .
H5 H 0.2692 0.1936 0.4428 0.023 Uiso 1 1 calc R
C6 C 0.21725(10) 0.11533(10) 0.43925(17) 0.0189(5) Uani 1 1 d .
C7 C 0.18784(9) 0.11729(10) 0.52046(18) 0.0180(5) Uani 1 1 d .
H7 H 0.1990 0.1502 0.5496 0.022 Uiso 1 1 calc R
C8 C 0.11976(9) 0.08575(10) 0.64109(17) 0.0164(5) Uani 1 1 d .
H8 H 0.1016 0.1042 0.6168 0.020 Uiso 1 1 calc R
C9 C 0.15378(9) 0.11604(9) 0.72386(17) 0.0180(5) Uani 1 1 d .
C10 C 0.15162(17) 0.15744(14) 0.7607(3) 0.0462(9) Uani 1 1 d .
H10 H 0.1291 0.1675 0.7313 0.055 Uiso 1 1 calc R
C11 C 0.1811(2) 0.18528(18) 0.8396(3) 0.0746(18) Uani 1 1 d .
H11 H 0.1800 0.2151 0.8608 0.090 Uiso 1 1 calc R
C12 C 0.21176(16) 0.17048(15) 0.8873(2) 0.0474(9) Uani 1 1 d .
H12 H 0.2301 0.1879 0.9443 0.057 Uiso 1 1 calc R
C13 C 0.21524(12) 0.12906(13) 0.84965(19) 0.0297(6) Uani 1 1 d .
H13 H 0.2382 0.1197 0.8797 0.036 Uiso 1 1 calc R
C14 C 0.18670(11) 0.10079(11) 0.77007(19) 0.0253(5) Uani 1 1 d .
H14 H 0.1891 0.0719 0.7470 0.030 Uiso 1 1 calc R
C15 C 0.07855(9) 0.03095(9) 0.67184(16) 0.0176(4) Uani 1 1 d .
H15A H 0.0949 0.0148 0.7103 0.021 Uiso 1 1 calc R
H15B H 0.0521 0.0326 0.7128 0.021 Uiso 1 1 calc R
N1 N 0.14729(8) 0.07753(8) 0.55668(14) 0.0160(4) Uani 1 1 d .
N2 N 0.33749(9) 0.21195(10) 0.30939(18) 0.0301(5) Uani 1 1 d .
O1 O 0.16281(7) 0.02427(7) 0.40367(13) 0.0221(4) Uani 1 1 d .
O2 O 0.05457(7) 0.00047(6) 0.58814(11) 0.0166(3) Uani 1 1 d .
O3 O 0.36983(10) 0.21091(11) 0.2546(2) 0.0537(8) Uani 1 1 d .
O4 O 0.34177(10) 0.25248(9) 0.3415(2) 0.0497(7) Uani 1 1 d .

loop_
_atom_site_aniso_label
_atom_site_aniso_U_11
_atom_site_aniso_U_22
_atom_site_aniso_U_33
_atom_site_aniso_U_23
_atom_site_aniso_U_13
_atom_site_aniso_U_12
Fe1 0.0124(2) 0.0124(2) 0.0139(4) 0.000 0.000 0.00622(12)
Fe2 0.01407(16) 0.0151(2) 0.0136(2) 0.00073(18) 0.00037(9) 0.00756(11)
C1 0.0164(11) 0.0202(11) 0.0158(11) 0.0025(9) 0.0015(9) 0.0091(9)
C2 0.0247(13) 0.0278(15) 0.0280(13) -0.0038(11) 0.0047(10) 0.0076(11)
C3 0.0241(13) 0.0276(14) 0.0251(13) -0.0003(11) 0.0081(11) 0.0091(11)
C4 0.0230(12) 0.0254(13) 0.0168(11) -0.0008(10) 0.0026(9) 0.0064(11)
C5 0.0188(11) 0.0178(12) 0.0195(11) -0.0009(9) 0.0014(9) 0.0072(10)
C6 0.0181(11) 0.0196(11) 0.0173(11) 0.0016(9) -0.0001(9) 0.0080(10)
C7 0.0165(11) 0.0167(11) 0.0196(11) -0.0031(9) -0.0039(9) 0.0075(9)
C8 0.0162(11) 0.0211(11) 0.0118(10) -0.0037(9) -0.0016(8) 0.0092(9)
C9 0.0168(11) 0.0152(10) 0.0168(11) -0.0032(9) -0.0005(9) 0.0042(9)
C10 0.073(3) 0.0383(18) 0.0398(18) -0.0300(15) -0.0279(18) 0.0370(18)
C11 0.136(5) 0.061(3) 0.057(2) -0.042(2) -0.068(3) 0.072(3)
C12 0.062(2) 0.053(2) 0.0300(16) -0.0220(15) -0.0258(16) 0.0308(18)
C13 0.0284(14) 0.0425(16) 0.0158(12) 0.0011(11) -0.0053(10) 0.0159(13)
C14 0.0223(12) 0.0298(14) 0.0226(12) -0.0045(11) -0.0046(10) 0.0122(11)
C15 0.0157(11) 0.0169(11) 0.0179(10) -0.0020(9) -0.0027(9) 0.0065(8)
N1 0.0130(9) 0.0187(9) 0.0165(9) -0.0026(7) 0.0004(7) 0.0080(8)
N2 0.0180(10) 0.0328(13) 0.0241(11) 0.0019(10) 0.0057(9) 0.0011(9)
O1 0.0202(8) 0.0184(9) 0.0259(9) -0.0004(7) 0.0059(7) 0.0082(8)
O2 0.0166(8) 0.0159(7) 0.0152(7) -0.0044(6) -0.0014(7) 0.0066(7)
O3 0.0327(12) 0.0487(15) 0.0487(15) -0.0203(12) 0.0216(11) -0.0029(11)
O4 0.0342(13) 0.0220(11) 0.0681(17) -0.0023(11) 0.0197(12) -0.0046(9)

loop_
_atom_type_symbol
_atom_type_description
_atom_type_scat_dispersion_real
_atom_type_scat_dispersion_imag
_atom_type_scat_source
C C 0.0033 0.0016 'International Tables Vol C Tables 4.2.6.8 and 6.1.1.4'
H H 0.0000 0.0000 'International Tables Vol C Tables 4.2.6.8 and 6.1.1.4'
N N 0.0061 0.0033 'International Tables Vol C Tables 4.2.6.8 and 6.1.1.4'
O O 0.0106 0.0060 'International Tables Vol C Tables 4.2.6.8 and 6.1.1.4'
Fe Fe 0.3463 0.8444 'International Tables Vol C Tables 4.2.6.8 and 6.1.1.4'

loop_
_geom_angle_atom_site_label_1
_geom_angle_atom_site_label_2
_geom_angle_atom_site_label_3
_geom_angle
_geom_angle_site_symmetry_1
_geom_angle_site_symmetry_3
O2 Fe1 O2 87.53(7) . 2
O2 Fe1 O2 87.53(7) . 3
O2 Fe1 O2 87.53(7) 2 3
O2 Fe1 O2 133.57(9) . 6_556
O2 Fe1 O2 132.28(9) 2 6_556
O2 Fe1 O2 73.98(9) 3 6_556
O2 Fe1 O2 132.28(9) . 4_556
O2 Fe1 O2 73.98(9) 2 4_556
O2 Fe1 O2 133.57(9) 3 4_556
O2 Fe1 O2 87.53(7) 6_556 4_556
O2 Fe1 O2 73.99(9) . 5_556
O2 Fe1 O2 133.57(9) 2 5_556
O2 Fe1 O2 132.28(9) 3 5_556
O2 Fe1 O2 87.53(7) 6_556 5_556
O2 Fe1 O2 87.53(7) 4_556 5_556
O1 Fe2 O1 98.30(11) . 5_556
O1 Fe2 O2 96.09(7) . 5_556
O1 Fe2 O2 158.97(7) 5_556 5_556
O1 Fe2 O2 158.97(7) . .
O1 Fe2 O2 96.10(7) 5_556 .
O2 Fe2 O2 74.74(10) 5_556 .
O1 Fe2 N1 86.85(8) . .
O1 Fe2 N1 92.54(8) 5_556 .
O2 Fe2 N1 103.51(7) 5_556 .
O2 Fe2 N1 77.25(7) . .
O1 Fe2 N1 92.54(8) . 5_556
O1 Fe2 N1 86.85(8) 5_556 5_556
O2 Fe2 N1 77.25(7) 5_556 5_556
O2 Fe2 N1 103.51(7) . 5_556
N1 Fe2 N1 179.07(11) . 5_556
O1 C1 C6 124.6(2) . .
O1 C1 C2 118.5(2) . .
C6 C1 C2 116.9(2) . .
C3 C2 C1 122.1(3) . .
C3 C2 H2 118.9 . .
C1 C2 H2 118.9 . .
C2 C3 C4 119.8(3) . .
C2 C3 H3 120.1 . .
C4 C3 H3 120.1 . .
C5 C4 C3 120.6(2) . .
C5 C4 N2 120.2(2) . .
C3 C4 N2 119.2(2) . .
C4 C5 C6 121.1(2) . .
C4 C5 H5 119.4 . .
C6 C5 H5 119.4 . .
C5 C6 C1 119.3(2) . .
C5 C6 C7 117.4(2) . .
C1 C6 C7 123.2(2) . .
N1 C7 C6 124.8(2) . .
N1 C7 H7 117.6 . .
C6 C7 H7 117.6 . .
C9 C8 N1 115.42(19) . .
C9 C8 C15 111.7(2) . .
N1 C8 C15 104.59(18) . .
C9 C8 H8 108.3 . .
N1 C8 H8 108.3 . .
C15 C8 H8 108.3 . .
C10 C9 C14 118.2(3) . .
C10 C9 C8 120.5(2) . .
C14 C9 C8 121.2(2) . .
C9 C10 C11 122.2(3) . .
C9 C10 H10 118.9 . .
C11 C10 H10 118.9 . .
C12 C11 C10 120.9(4) . .
C12 C11 H11 119.6 . .
C10 C11 H11 119.6 . .
C11 C12 C13 117.7(3) . .
C11 C12 H12 121.2 . .
C13 C12 H12 121.2 . .
C14 C13 C12 122.7(3) . .
C14 C13 H13 118.6 . .
C12 C13 H13 118.6 . .
C13 C14 C9 118.3(3) . .
C13 C14 H14 120.9 . .
C9 C14 H14 120.9 . .
O2 C15 C8 109.44(18) . .
O2 C15 H15A 109.8 . .
C8 C15 H15A 109.8 . .
O2 C15 H15B 109.8 . .
C8 C15 H15B 109.8 . .
H15A C15 H15B 108.2 . .
C7 N1 C8 118.8(2) . .
C7 N1 Fe2 126.80(17) . .
C8 N1 Fe2 113.98(14) . .
O4 N2 O3 123.0(3) . .
O4 N2 C4 118.1(2) . .
O3 N2 C4 118.9(3) . .
C1 O1 Fe2 133.44(16) . .
C15 O2 Fe2 110.59(14) . .
C15 O2 Fe1 129.69(14) . .
Fe2 O2 Fe1 105.64(7) . .

loop_
_geom_bond_atom_site_label_1
_geom_bond_atom_site_label_2
_geom_bond_distance
_geom_bond_site_symmetry_2
Fe1 O2 2.0206(18) .
Fe1 O2 2.0207(18) 2
Fe1 O2 2.0207(18) 3
Fe1 O2 2.0207(18) 6_556
Fe1 O2 2.0207(18) 4_556
Fe1 O2 2.0207(18) 5_556
Fe2 O1 1.9408(17) .
Fe2 O1 1.9408(17) 5_556
Fe2 O2 2.0031(18) 5_556
Fe2 O2 2.0031(18) .
Fe2 N1 2.142(2) .
Fe2 N1 2.142(2) 5_556
C1 O1 1.289(3) .
C1 C6 1.430(3) .
C1 C2 1.436(4) .
C2 C3 1.351(4) .
C2 H2 0.9500 .
C3 C4 1.409(4) .
C3 H3 0.9500 .
C4 C5 1.357(4) .
C4 N2 1.446(3) .
C5 C6 1.410(3) .
C5 H5 0.9500 .
C6 C7 1.440(3) .
C7 N1 1.293(3) .
C7 H7 0.9500 .
C8 C9 1.492(3) .
C8 N1 1.511(3) .
C8 C15 1.528(3) .
C8 H8 1.0000 .
C9 C10 1.361(4) .
C9 C14 1.418(4) .
C10 C11 1.382(5) .
C10 H10 0.9500 .
C11 C12 1.362(5) .
C11 H11 0.9500 .
C12 C13 1.386(5) .
C12 H12 0.9500 .
C13 C14 1.384(4) .
C13 H13 0.9500 .
C14 H14 0.9500 .
C15 O2 1.419(3) .
C15 H15A 0.9900 .
C15 H15B 0.9900 .
N2 O4 1.228(4) .
N2 O3 1.235(3) .

loop_
_geom_torsion_atom_site_label_1
_geom_torsion_atom_site_label_2
_geom_torsion_atom_site_label_3
_geom_torsion_atom_site_label_4
_geom_torsion
_geom_torsion_site_symmetry_1
O1 C1 C2 C3 178.0(3) .
C6 C1 C2 C3 -0.5(4) .
C1 C2 C3 C4 -0.5(5) .
C2 C3 C4 C5 -0.5(5) .
C2 C3 C4 N2 -178.8(3) .
C3 C4 C5 C6 2.4(4) .
N2 C4 C5 C6 -179.3(2) .
C4 C5 C6 C1 -3.4(4) .
C4 C5 C6 C7 177.3(2) .
O1 C1 C6 C5 -176.1(2) .
C2 C1 C6 C5 2.3(4) .
O1 C1 C6 C7 3.3(4) .
C2 C1 C6 C7 -178.4(2) .
C5 C6 C7 N1 -178.6(2) .
C1 C6 C7 N1 2.0(4) .
N1 C8 C9 C10 129.0(3) .
C15 C8 C9 C10 -111.7(3) .
N1 C8 C9 C14 -55.0(3) .
C15 C8 C9 C14 64.3(3) .
C14 C9 C10 C11 1.4(6) .
C8 C9 C10 C11 177.6(4) .
C9 C10 C11 C12 -3.6(8) .
C10 C11 C12 C13 4.6(8) .
C11 C12 C13 C14 -3.9(6) .
C12 C13 C14 C9 1.9(5) .
C10 C9 C14 C13 -0.6(4) .
C8 C9 C14 C13 -176.7(2) .
C9 C8 C15 O2 -167.92(19) .
N1 C8 C15 O2 -42.4(2) .
C6 C7 N1 C8 -178.9(2) .
C6 C7 N1 Fe2 -6.4(4) .
C9 C8 N1 C7 -50.5(3) .
C15 C8 N1 C7 -173.7(2) .
C9 C8 N1 Fe2 136.07(18) .
C15 C8 N1 Fe2 12.9(2) .
O1 Fe2 N1 C7 5.0(2) .
O1 Fe2 N1 C7 103.1(2) 5_556
O2 Fe2 N1 C7 -90.6(2) 5_556
O2 Fe2 N1 C7 -161.2(2) .
N1 Fe2 N1 C7 54.0(2) 5_556
O1 Fe2 N1 C8 177.72(17) .
O1 Fe2 N1 C8 -84.10(16) 5_556
O2 Fe2 N1 C8 82.20(16) 5_556
O2 Fe2 N1 C8 11.58(15) .
N1 Fe2 N1 C8 -133.21(15) 5_556
C5 C4 N2 O4 -12.5(4) .
C3 C4 N2 O4 165.8(3) .
C5 C4 N2 O3 167.8(3) .
C3 C4 N2 O3 -13.9(4) .
C6 C1 O1 Fe2 -3.5(4) .
C2 C1 O1 Fe2 178.10(19) .
O1 Fe2 O1 C1 -92.2(2) 5_556
O2 Fe2 O1 C1 103.2(2) 5_556
O2 Fe2 O1 C1 40.6(4) .
N1 Fe2 O1 C1 -0.1(2) .
N1 Fe2 O1 C1 -179.3(2) 5_556
C8 C15 O2 Fe2 56.0(2) .
C8 C15 O2 Fe1 -77.3(2) .
O1 Fe2 O2 C15 -78.2(3) .
O1 Fe2 O2 C15 54.84(15) 5_556
O2 Fe2 O2 C15 -144.45(17) 5_556
N1 Fe2 O2 C15 -36.40(14) .
N1 Fe2 O2 C15 143.05(14) 5_556
O1 Fe2 O2 Fe1 66.2(2) .
O1 Fe2 O2 Fe1 -160.71(8) 5_556
O2 Fe2 O2 Fe1 0.0 5_556
N1 Fe2 O2 Fe1 108.06(8) .
N1 Fe2 O2 Fe1 -72.50(8) 5_556
O2 Fe1 O2 C15 -1.91(18) 2
O2 Fe1 O2 C15 -89.54(15) 3
O2 Fe1 O2 C15 -154.58(19) 6_556
O2 Fe1 O2 C15 63.74(17) 4_556
O2 Fe1 O2 C15 135.0(2) 5_556
O2 Fe1 O2 Fe2 -136.89(9) 2
O2 Fe1 O2 Fe2 135.47(10) 3
O2 Fe1 O2 Fe2 70.44(5) 6_556
O2 Fe1 O2 Fe2 -71.25(6) 4_556
O2 Fe1 O2 Fe2 0.0 5_556

loop_
_platon_squeeze_void_nr
_platon_squeeze_void_average_x
_platon_squeeze_void_average_y
_platon_squeeze_void_average_z
_platon_squeeze_void_volume
_platon_squeeze_void_count_electrons
_platon_squeeze_void_content
1 -0.006 -0.003 -0.003 5159 1388 ' '
